data_7711258
loop_
_publ_author_name
'Xie, Yu-Xin'
'Yuan, Guo-Jun'
'Miao, Ji-Bin'
'Luan, Ye-Ting'
'Li, Li'
'Chen, Hong'
'Ren, Xiaoming'

_publ_section_title
;
 Two-step thermotropic phase transition and dielectric relaxation in 1D
 supramolecular lead iodide perovskite [NH4@18-crown ether]PbI3
;
_journal_name_full 'Dalton Transactions'
_journal_paper_doi 10.1039/D2DT02621J
_journal_year 2022
_chemical_formula_sum 'C12 H28 I3 N O6 Pb'
_chemical_formula_weight 870.24
_space_group_crystal_system monoclinic
_space_group_IT_number 14
_space_group_name_Hall '-P 2yn'
_space_group_name_H-M_alt 'P 1 21/n 1'
_atom_sites_solution_hydrogens mixed
_audit_creation_method SHELXL-2018/3
_audit_update_record
;
2022-03-10 deposited with the CCDC.	2022-09-13 downloaded from the CCDC.
;
_cell_angle_alpha 90
_cell_angle_beta 96.483(2)
_cell_angle_gamma 90
_cell_formula_units_Z 4
_cell_length_a 15.9339(7)
_cell_length_b 8.5831(3)
_cell_length_c 17.2046(8)
_cell_measurement_reflns_used 17544
_cell_measurement_temperature 323(2)
_cell_measurement_theta_max 25.006
_cell_measurement_theta_min 2.383
_cell_volume 2337.89(17)
_computing_structure_refinement 'SHELXL-2018/3 (Sheldrick, 2018)'
_diffrn_ambient_temperature 323(2)
_diffrn_measured_fraction_theta_full 0.991
_diffrn_measured_fraction_theta_max 0.991
_diffrn_measurement_device_type 'CCD area detector'
_diffrn_radiation_type MoK\a
_diffrn_radiation_wavelength 0.71073
_diffrn_reflns_av_R_equivalents 0.0607
_diffrn_reflns_av_unetI/netI 0.0535
_diffrn_reflns_Laue_measured_fraction_full 0.991
_diffrn_reflns_Laue_measured_fraction_max 0.991
_diffrn_reflns_limit_h_max 18
_diffrn_reflns_limit_h_min -17
_diffrn_reflns_limit_k_max 10
_diffrn_reflns_limit_k_min -9
_diffrn_reflns_limit_l_max 19
_diffrn_reflns_limit_l_min -20
_diffrn_reflns_number 17544
_diffrn_reflns_point_group_measured_fraction_full 0.991
_diffrn_reflns_point_group_measured_fraction_max 0.991
_diffrn_reflns_theta_full 25.006
_diffrn_reflns_theta_max 25.006
_diffrn_reflns_theta_min 2.383
_exptl_absorpt_coefficient_mu 11.200
_exptl_crystal_colour yellow
_exptl_crystal_density_diffrn 2.472
_exptl_crystal_description rod
_exptl_crystal_F_000 1584
_exptl_crystal_size_max 0.210
_exptl_crystal_size_mid 0.200
_exptl_crystal_size_min 0.190
_refine_diff_density_max 0.857
_refine_diff_density_min -0.945
_refine_diff_density_rms 0.174
_refine_ls_extinction_coef 0.00276(15)
_refine_ls_extinction_expression Fc^*^=kFc[1+0.001xFc^2^\l^3^/sin(2\q)]^-1/4^
_refine_ls_extinction_method 'SHELXL-2018/3 (Sheldrick 2018)'
_refine_ls_goodness_of_fit_ref 1.043
_refine_ls_hydrogen_treatment constr
_refine_ls_matrix_type full
_refine_ls_number_parameters 209
_refine_ls_number_reflns 4086
_refine_ls_number_restraints 217
_refine_ls_restrained_S_all 1.054
_refine_ls_R_factor_all 0.0565
_refine_ls_R_factor_gt 0.0404
_refine_ls_shift/su_max 0.000
_refine_ls_shift/su_mean 0.000
_refine_ls_structure_factor_coef Fsqd
_refine_ls_weighting_details 'w=1/[\s^2^(Fo^2^)+(0.0585P)^2^+4.0028P] where P=(Fo^2^+2Fc^2^)/3'
_refine_ls_weighting_scheme calc
_refine_ls_wR_factor_gt 0.1039
_refine_ls_wR_factor_ref 0.1115
_reflns_Friedel_coverage 0.000
_reflns_number_gt 3211
_reflns_number_total 4086
_reflns_threshold_expression 'I > 2\s(I)'
_cod_data_source_file d2dt02621j1.cif
_cod_data_source_block 1_CCDC2
_cod_original_sg_symbol_H-M 'P 21/n'
_cod_database_code 7711258
_shelx_shelxl_version_number 2018/3
_shelx_space_group_comment
;
The symmetry employed for this shelxl refinement is uniquely defined
by the following loop, which should always be used as a source of
symmetry information in preference to the above space-group names.
They are only intended as comments.
;
_shelx_estimated_absorpt_t_min 0.202
_shelx_estimated_absorpt_t_max 0.225

loop_
_space_group_symop_operation_xyz
'x, y, z'
'-x+1/2, y+1/2, -z+1/2'
'-x, -y, -z'
'x-1/2, -y-1/2, z-1/2'

loop_
_atom_site_label
_atom_site_type_symbol
_atom_site_fract_x
_atom_site_fract_y
_atom_site_fract_z
_atom_site_U_iso_or_equiv
_atom_site_adp_type
_atom_site_occupancy
_atom_site_site_symmetry_order
_atom_site_calc_flag
_atom_site_refinement_flags_posn
_atom_site_refinement_flags_adp
_atom_site_refinement_flags_occupancy
_atom_site_disorder_assembly
_atom_site_disorder_group
Pb1 Pb 0.25007(2) 0.38350(3) 0.24870(2) 0.04382(16) Uani 1 1 d . . . . .
I1 I 0.22615(5) 0.59844(7) 0.10338(4) 0.0639(2) Uani 1 1 d . . . . .
I2 I 0.39516(3) 0.62850(6) 0.31409(4) 0.0557(2) Uani 1 1 d . . . . .
I3 I 0.37161(4) 0.15993(7) 0.17496(5) 0.0645(2) Uani 1 1 d . . . . .
O1 O 0.7130(6) 0.3764(8) 0.1749(5) 0.086(2) Uani 1 1 d . U . . .
O2 O 0.5786(5) 0.5857(10) 0.1564(5) 0.091(2) Uani 1 1 d . U . . .
O3 O 0.5900(6) 0.8680(9) 0.0762(5) 0.093(2) Uani 1 1 d . U . . .
O4 O 0.7548(5) 0.9842(8) 0.0701(5) 0.0829(19) Uani 1 1 d . U . . .
O5 O 0.8881(4) 0.7628(10) 0.0730(5) 0.089(2) Uani 1 1 d . U . . .
O6 O 0.8782(5) 0.4916(9) 0.1612(5) 0.092(2) Uani 1 1 d . U . . .
C1 C 0.6483(8) 0.3669(12) 0.2160(9) 0.088(3) Uani 1 1 d . U . . .
H1B H 0.661114 0.425536 0.264025 0.106 Uiso 1 1 calc R U . . .
H1A H 0.640589 0.258806 0.230047 0.106 Uiso 1 1 calc R U . . .
C2 C 0.5723(7) 0.4230(13) 0.1763(8) 0.084(3) Uani 1 1 d . U . . .
H2A H 0.527156 0.409383 0.209131 0.101 Uiso 1 1 calc R U . . .
H2B H 0.558160 0.362901 0.128906 0.101 Uiso 1 1 calc R U . . .
C3 C 0.5089(9) 0.6494(15) 0.1159(10) 0.105(3) Uani 1 1 d . U . . .
H3A H 0.459212 0.621180 0.140523 0.127 Uiso 1 1 calc R U . . .
H3B H 0.502167 0.609042 0.062918 0.127 Uiso 1 1 calc R U . . .
C4 C 0.5171(8) 0.8199(16) 0.1141(8) 0.097(3) Uani 1 1 d . U . . .
H4A H 0.466327 0.864190 0.086257 0.116 Uiso 1 1 calc R U . . .
H4B H 0.522560 0.859742 0.167196 0.116 Uiso 1 1 calc R U . . .
C5 C 0.6085(8) 1.0242(14) 0.0844(8) 0.096(3) Uani 1 1 d . U . . .
H5B H 0.623489 1.049120 0.139151 0.115 Uiso 1 1 calc R U . . .
H5A H 0.559428 1.085704 0.065032 0.115 Uiso 1 1 calc R U . . .
C6 C 0.6778(8) 1.0604(13) 0.0407(7) 0.082(3) Uani 1 1 d . U . . .
H6B H 0.662963 1.030053 -0.013444 0.098 Uiso 1 1 calc R U . . .
H6A H 0.686938 1.172140 0.041827 0.098 Uiso 1 1 calc R U . . .
C7 C 0.8153(8) 0.9907(15) 0.0205(8) 0.093(3) Uani 1 1 d . U . . .
H7A H 0.823722 1.098239 0.005810 0.112 Uiso 1 1 calc R U . . .
H7B H 0.796616 0.932694 -0.026646 0.112 Uiso 1 1 calc R U . . .
C8 C 0.8972(7) 0.9248(14) 0.0574(8) 0.088(3) Uani 1 1 d . U . . .
H8B H 0.940366 0.939315 0.022579 0.106 Uiso 1 1 calc R U . . .
H8A H 0.914798 0.979498 0.105812 0.106 Uiso 1 1 calc R U . . .
C9 C 0.9589(8) 0.6912(14) 0.1070(9) 0.098(3) Uani 1 1 d D U . . .
H9B H 0.975287 0.737942 0.157825 0.118 Uiso 1 1 calc R U . . .
H9A H 1.004464 0.707770 0.075080 0.118 Uiso 1 1 calc R U . . .
C10 C 0.9466(7) 0.5242(13) 0.1168(8) 0.094(3) Uani 1 1 d D U . . .
H10A H 0.935508 0.475779 0.065764 0.113 Uiso 1 1 calc R U . . .
H10B H 0.997971 0.479008 0.143046 0.113 Uiso 1 1 calc R U . . .
C11 C 0.8614(8) 0.3386(14) 0.1649(9) 0.094(3) Uani 1 1 d . U . . .
H11A H 0.911666 0.283499 0.186944 0.113 Uiso 1 1 calc R U . . .
H11B H 0.845186 0.298631 0.112651 0.113 Uiso 1 1 calc R U . . .
C12 C 0.7919(7) 0.3111(13) 0.2142(7) 0.084(3) Uani 1 1 d . U . . .
H12A H 0.785266 0.200214 0.222355 0.101 Uiso 1 1 calc R U . . .
H12B H 0.805448 0.360246 0.264837 0.101 Uiso 1 1 calc R U . . .
N1 N 0.7249(4) 0.6359(7) 0.0665(5) 0.0533(19) Uani 1 1 d . . . . .
H1C H 0.734064 0.617119 0.018877 0.064 Uiso 1 1 d R U . . .
H1D H 0.769664 0.620619 0.097197 0.064 Uiso 1 1 d R U . . .
H1E H 0.685284 0.579289 0.078707 0.064 Uiso 1 1 d R U . . .
H1F H 0.710724 0.730489 0.069617 0.064 Uiso 1 1 d R U . . .

loop_
_atom_site_aniso_label
_atom_site_aniso_U_11
_atom_site_aniso_U_22
_atom_site_aniso_U_33
_atom_site_aniso_U_23
_atom_site_aniso_U_13
_atom_site_aniso_U_12
Pb1 0.0445(2) 0.0409(2) 0.0472(3) 0.00096(14) 0.01013(16) 0.00123(12)
I1 0.0918(5) 0.0567(4) 0.0429(4) 0.0051(3) 0.0056(3) 0.0068(3)
I2 0.0380(3) 0.0608(4) 0.0675(5) -0.0028(3) 0.0019(3) -0.0003(2)
I3 0.0471(4) 0.0616(4) 0.0896(6) -0.0223(3) 0.0292(3) -0.0097(3)
O1 0.099(4) 0.070(4) 0.088(5) 0.000(3) 0.012(4) -0.011(3)
O2 0.069(4) 0.105(4) 0.103(5) -0.019(4) 0.024(4) -0.006(4)
O3 0.104(5) 0.089(4) 0.083(5) -0.005(4) 0.004(4) 0.028(4)
O4 0.100(4) 0.079(4) 0.070(4) 0.005(3) 0.011(4) -0.005(3)
O5 0.066(4) 0.106(4) 0.094(4) -0.003(4) 0.010(3) -0.006(4)
O6 0.091(4) 0.081(4) 0.102(5) -0.015(4) 0.000(4) 0.021(4)
C1 0.096(5) 0.072(5) 0.099(6) -0.020(4) 0.021(5) -0.015(4)
C2 0.076(5) 0.078(5) 0.103(6) -0.019(5) 0.028(4) -0.028(4)
C3 0.089(5) 0.123(6) 0.104(6) -0.014(5) 0.013(5) 0.009(5)
C4 0.083(5) 0.116(5) 0.091(5) 0.007(5) 0.011(5) 0.028(5)
C5 0.110(5) 0.089(5) 0.087(5) -0.002(5) -0.002(5) 0.026(5)
C6 0.099(5) 0.072(5) 0.072(5) 0.010(4) -0.006(4) 0.010(4)
C7 0.102(5) 0.092(5) 0.088(5) 0.004(5) 0.016(5) -0.016(5)
C8 0.084(5) 0.093(5) 0.089(5) 0.012(5) 0.018(5) -0.025(5)
C9 0.080(5) 0.116(5) 0.099(6) -0.004(5) 0.014(5) 0.016(5)
C10 0.077(5) 0.106(5) 0.101(6) -0.011(5) 0.017(5) 0.017(5)
C11 0.100(5) 0.079(5) 0.100(6) 0.006(5) -0.006(5) 0.017(5)
C12 0.096(5) 0.069(5) 0.083(5) 0.011(4) -0.003(5) 0.011(4)
N1 0.047(4) 0.048(4) 0.066(6) -0.005(4) 0.009(4) 0.003(3)

loop_
_atom_type_symbol
_atom_type_description
_atom_type_scat_dispersion_real
_atom_type_scat_dispersion_imag
_atom_type_scat_source
C C 0.0033 0.0016 'International Tables Vol C Tables 4.2.6.8 and 6.1.1.4'
H H 0.0000 0.0000 'International Tables Vol C Tables 4.2.6.8 and 6.1.1.4'
N N 0.0061 0.0033 'International Tables Vol C Tables 4.2.6.8 and 6.1.1.4'
O O 0.0106 0.0060 'International Tables Vol C Tables 4.2.6.8 and 6.1.1.4'
I I -0.4742 1.8119 'International Tables Vol C Tables 4.2.6.8 and 6.1.1.4'
Pb Pb -3.3944 10.1111 'International Tables Vol C Tables 4.2.6.8 and 6.1.1.4'

loop_
_geom_angle_atom_site_label_1
_geom_angle_atom_site_label_2
_geom_angle_atom_site_label_3
_geom_angle
_geom_angle_site_symmetry_1
_geom_angle_site_symmetry_3
_geom_angle_publ_flag
I1 Pb1 I3 93.67(2) . . ?
I1 Pb1 I2 84.917(19) . . ?
I3 Pb1 I2 95.157(17) . . ?
I1 Pb1 I2 96.533(19) . 2_545 ?
I3 Pb1 I2 84.383(17) . 2_545 ?
I2 Pb1 I2 178.501(17) . 2_545 ?
I1 Pb1 I3 82.717(18) . 2 ?
I3 Pb1 I3 174.295(19) . 2 ?
I2 Pb1 I3 80.160(17) . 2 ?
I2 Pb1 I3 100.379(17) 2_545 2 ?
Pb1 I2 Pb1 82.480(13) . 2 ?
Pb1 I3 Pb1 82.225(14) . 2_545 ?
C1 O1 C12 114.3(10) . . ?
C3 O2 C2 115.9(10) . . ?
C5 O3 C4 113.8(10) . . ?
C7 O4 C6 113.5(9) . . ?
C9 O5 C8 115.2(8) . . ?
C11 O6 C10 112.7(9) . . ?
O1 C1 C2 113.7(13) . . ?
O1 C1 H1B 108.8 . . ?
C2 C1 H1B 108.8 . . ?
O1 C1 H1A 108.8 . . ?
C2 C1 H1A 108.8 . . ?
H1B C1 H1A 107.7 . . ?
C1 C2 O2 111.5(9) . . ?
C1 C2 H2A 109.3 . . ?
O2 C2 H2A 109.3 . . ?
C1 C2 H2B 109.3 . . ?
O2 C2 H2B 109.3 . . ?
H2A C2 H2B 108.0 . . ?
O2 C3 C4 110.0(12) . . ?
O2 C3 H3A 109.7 . . ?
C4 C3 H3A 109.7 . . ?
O2 C3 H3B 109.7 . . ?
C4 C3 H3B 109.7 . . ?
H3A C3 H3B 108.2 . . ?
O3 C4 C3 111.7(11) . . ?
O3 C4 H4A 109.3 . . ?
C3 C4 H4A 109.3 . . ?
O3 C4 H4B 109.3 . . ?
C3 C4 H4B 109.3 . . ?
H4A C4 H4B 107.9 . . ?
O3 C5 C6 109.0(11) . . ?
O3 C5 H5B 109.9 . . ?
C6 C5 H5B 109.9 . . ?
O3 C5 H5A 109.9 . . ?
C6 C5 H5A 109.9 . . ?
H5B C5 H5A 108.3 . . ?
O4 C6 C5 113.2(10) . . ?
O4 C6 H6B 108.9 . . ?
C5 C6 H6B 108.9 . . ?
O4 C6 H6A 108.9 . . ?
C5 C6 H6A 108.9 . . ?
H6B C6 H6A 107.7 . . ?
O4 C7 C8 111.4(11) . . ?
O4 C7 H7A 109.3 . . ?
C8 C7 H7A 109.3 . . ?
O4 C7 H7B 109.3 . . ?
C8 C7 H7B 109.3 . . ?
H7A C7 H7B 108.0 . . ?
O5 C8 C7 110.3(9) . . ?
O5 C8 H8B 109.6 . . ?
C7 C8 H8B 109.6 . . ?
O5 C8 H8A 109.6 . . ?
C7 C8 H8A 109.6 . . ?
H8B C8 H8A 108.1 . . ?
O5 C9 C10 112.3(10) . . ?
O5 C9 H9B 109.2 . . ?
C10 C9 H9B 109.2 . . ?
O5 C9 H9A 109.2 . . ?
C10 C9 H9A 109.2 . . ?
H9B C9 H9A 107.9 . . ?
O6 C10 C9 112.0(10) . . ?
O6 C10 H10A 109.2 . . ?
C9 C10 H10A 109.2 . . ?
O6 C10 H10B 109.2 . . ?
C9 C10 H10B 109.2 . . ?
H10A C10 H10B 107.9 . . ?
O6 C11 C12 110.4(11) . . ?
O6 C11 H11A 109.6 . . ?
C12 C11 H11A 109.6 . . ?
O6 C11 H11B 109.6 . . ?
C12 C11 H11B 109.6 . . ?
H11A C11 H11B 108.1 . . ?
O1 C12 C11 109.3(10) . . ?
O1 C12 H12A 109.8 . . ?
C11 C12 H12A 109.8 . . ?
O1 C12 H12B 109.8 . . ?
C11 C12 H12B 109.8 . . ?
H12A C12 H12B 108.3 . . ?
H1C N1 H1D 109.9 . . ?
H1C N1 H1E 109.9 . . ?
H1D N1 H1E 110.9 . . ?
H1C N1 H1F 108.3 . . ?
H1D N1 H1F 108.7 . . ?
H1E N1 H1F 109.0 . . ?

loop_
_geom_bond_atom_site_label_1
_geom_bond_atom_site_label_2
_geom_bond_distance
_geom_bond_site_symmetry_2
_geom_bond_publ_flag
Pb1 I1 3.0958(7) . ?
Pb1 I3 3.0979(6) . ?
Pb1 I2 3.2319(6) . ?
Pb1 I2 3.2783(6) 2_545 ?
Pb1 I3 3.4188(7) 2 ?
O1 C1 1.316(14) . ?
O1 C12 1.470(14) . ?
O2 C3 1.357(16) . ?
O2 C2 1.444(13) . ?
O3 C5 1.377(13) . ?
O3 C4 1.455(15) . ?
O4 C7 1.360(13) . ?
O4 C6 1.431(13) . ?
O5 C9 1.357(13) . ?
O5 C8 1.427(13) . ?
O6 C11 1.343(13) . ?
O6 C10 1.426(14) . ?
C1 C2 1.406(17) . ?
C1 H1B 0.9700 . ?
C1 H1A 0.9700 . ?
C2 H2A 0.9700 . ?
C2 H2B 0.9700 . ?
C3 C4 1.469(16) . ?
C3 H3A 0.9700 . ?
C3 H3B 0.9700 . ?
C4 H4A 0.9700 . ?
C4 H4B 0.9700 . ?
C5 C6 1.439(16) . ?
C5 H5B 0.9700 . ?
C5 H5A 0.9700 . ?
C6 H6B 0.9700 . ?
C6 H6A 0.9700 . ?
C7 C8 1.495(16) . ?
C7 H7A 0.9700 . ?
C7 H7B 0.9700 . ?
C8 H8B 0.9700 . ?
C8 H8A 0.9700 . ?
C9 C10 1.460(13) . ?
C9 H9B 0.9700 . ?
C9 H9A 0.9700 . ?
C10 H10A 0.9700 . ?
C10 H10B 0.9700 . ?
C11 C12 1.487(16) . ?
C11 H11A 0.9700 . ?
C11 H11B 0.9700 . ?
C12 H12A 0.9700 . ?
C12 H12B 0.9700 . ?
N1 H1C 0.8638 . ?
N1 H1D 0.8484 . ?
N1 H1E 0.8417 . ?
N1 H1F 0.8458 . ?

loop_
_geom_hbond_atom_site_label_D
_geom_hbond_atom_site_label_H
_geom_hbond_atom_site_label_A
_geom_hbond_distance_DH
_geom_hbond_distance_HA
_geom_hbond_distance_DA
_geom_hbond_angle_DHA
_geom_hbond_site_symmetry_A
_geom_hbond_publ_flag
C2 H2A I3 0.97 3.28 3.912(10) 124.7 . yes
C3 H3A I2 0.97 3.26 4.042(16) 138.6 . yes
C6 H6B I3 0.97 3.22 4.159(13) 164.8 3_665 yes
C7 H7A I1 0.97 3.26 4.135(13) 151.5 3_675 yes
N1 H1C I1 0.86 2.92 3.703(8) 151.0 3_665 yes
N1 H1D O5 0.85 2.32 2.810(10) 116.8 . yes
N1 H1D O6 0.85 2.24 3.042(10) 158.8 . yes
N1 H1E O1 0.84 2.41 2.925(11) 120.3 . yes
N1 H1E O2 0.84 2.28 2.971(11) 139.7 . yes
N1 H1F O3 0.85 2.27 2.949(10) 137.4 . yes
N1 H1F O4 0.85 2.29 3.027(9) 146.1 . yes
